data_8106840
loop_
_publ_author_name
'Karczmarzyk, Zbigniew'
'Pitucha, Monika'
'Wo\'s, Maciej'
'Wysocki, Waldemar'
'Urba\'nczyk-Lipkowska, Zofia'
'Morawiak, Maja'

_publ_section_title
;
 The crystal structure of
 4-allyl-5-benzyl-2,4-dihydro-3H-1,2,4-triazol-3-one, C12H13N3O
;
_journal_issue 1
_journal_name_full 'Zeitschrift f\"ur Kristallographie - New Crystal Structures'
_journal_page_first 247
_journal_page_last 248
_journal_paper_doi 10.1515/ncrs-2015-0107
_journal_volume 231
_journal_year 2016
_chemical_formula_moiety 'C12 H13 N3 O'
_chemical_formula_sum 'C12 H13 N3 O'
_chemical_formula_weight 215.25
_space_group_crystal_system monoclinic
_space_group_IT_number 14
_space_group_name_Hall '-P 2ybc'
_space_group_name_H-M_alt 'P 1 21/c 1'
_atom_sites_solution_hydrogens difmap
_atom_sites_solution_primary direct
_atom_sites_solution_secondary difmap
_cell_angle_alpha 90
_cell_angle_beta 97.668(2)
_cell_angle_gamma 90
_cell_formula_units_Z 4
_cell_length_a 11.0784(3)
_cell_length_b 14.4910(4)
_cell_length_c 7.1565(2)
_cell_measurement_reflns_used 25
_cell_measurement_temperature 296(2)
_cell_measurement_theta_max 66.57
_cell_measurement_theta_min 4.03
_cell_volume 1138.61(5)
_computing_cell_refinement 'Bruker SAINT [8]'
_computing_data_collection 'Bruker APEX2 [8]'
_computing_data_reduction 'Bruker SAINT [8]'
_computing_molecular_graphics 'ORTEP3 for Windows [10])'
_computing_publication_material 'SHELXL-2014/7 and WINGX [10]'
_computing_structure_refinement 'SHELXL-2014/7 [9]'
_computing_structure_solution 'SHELXS-2013 [9]'
_diffrn_ambient_temperature 296(2)
_diffrn_measured_fraction_theta_full 0.997
_diffrn_measured_fraction_theta_max 0.997
_diffrn_measurement_device_type 'Bruker APEX-II CCD'
_diffrn_measurement_method '\f and \w scans'
_diffrn_radiation_type CuK\a
_diffrn_radiation_wavelength 1.54178
_diffrn_reflns_av_R_equivalents 0.0796
_diffrn_reflns_av_unetI/netI 0.0422
_diffrn_reflns_Laue_measured_fraction_full 0.997
_diffrn_reflns_Laue_measured_fraction_max 0.997
_diffrn_reflns_limit_h_max 13
_diffrn_reflns_limit_h_min -13
_diffrn_reflns_limit_k_max 17
_diffrn_reflns_limit_k_min -17
_diffrn_reflns_limit_l_max 7
_diffrn_reflns_limit_l_min -8
_diffrn_reflns_number 16366
_diffrn_reflns_point_group_measured_fraction_full 0.997
_diffrn_reflns_point_group_measured_fraction_max 0.997
_diffrn_reflns_theta_full 66.574
_diffrn_reflns_theta_max 66.574
_diffrn_reflns_theta_min 4.026
_diffrn_source 'fine-focus sealed tube'
_exptl_absorpt_coefficient_mu 0.671
_exptl_absorpt_correction_T_max 0.9760
_exptl_absorpt_correction_T_min 0.8186
_exptl_absorpt_correction_type multi-scan
_exptl_absorpt_process_details 'sadabs [8]'
_exptl_crystal_colour colourless
_exptl_crystal_density_diffrn 1.256
_exptl_crystal_description prism
_exptl_crystal_F_000 456
_exptl_crystal_size_max 0.33
_exptl_crystal_size_mid 0.21
_exptl_crystal_size_min 0.09
_refine_diff_density_max 0.122
_refine_diff_density_min -0.162
_refine_diff_density_rms 0.035
_refine_ls_extinction_coef 0.0051(9)
_refine_ls_extinction_expression Fc^*^=kFc[1+0.001xFc^2^\l^3^/sin(2\q)]^-1/4^
_refine_ls_extinction_method 'SHELXL-2014/7 [9]'
_refine_ls_goodness_of_fit_ref 1.041
_refine_ls_hydrogen_treatment refxyz
_refine_ls_matrix_type full
_refine_ls_number_parameters 185
_refine_ls_number_reflns 2009
_refine_ls_number_restraints 0
_refine_ls_restrained_S_all 1.041
_refine_ls_R_factor_all 0.0710
_refine_ls_R_factor_gt 0.0432
_refine_ls_shift/su_max 0.000
_refine_ls_shift/su_mean 0.000
_refine_ls_structure_factor_coef Fsqd
_refine_ls_weighting_details 'w=1/[\s^2^(Fo^2^)+(0.0655P)^2^+0.1636P] where P=(Fo^2^+2Fc^2^)/3'
_refine_ls_weighting_scheme calc
_refine_ls_wR_factor_gt 0.1117
_refine_ls_wR_factor_ref 0.1328
_reflns_Friedel_coverage 0.000
_reflns_Friedel_fraction_full .
_reflns_Friedel_fraction_max .
_reflns_number_gt 1396
_reflns_number_total 2009
_reflns_threshold_expression 'I > 2\s(I)'
_cod_data_source_file suppl_ncrs-2015-0107_suppl.cif
_cod_data_source_block shelx
_cod_original_sg_symbol_H-M 'P 21/c'
_cod_database_code 8106840
_shelx_space_group_comment
;
The symmetry employed for this shelxl refinement is uniquely defined
by the following loop, which should always be used as a source of
symmetry information in preference to the above space-group names.
They are only intended as comments.
;

loop_
_space_group_symop_operation_xyz
'x, y, z'
'-x, y+1/2, -z+1/2'
'-x, -y, -z'
'x, -y-1/2, z-1/2'

loop_
_atom_site_label
_atom_site_type_symbol
_atom_site_fract_x
_atom_site_fract_y
_atom_site_fract_z
_atom_site_U_iso_or_equiv
_atom_site_adp_type
_atom_site_occupancy
_atom_site_site_symmetry_order
_atom_site_calc_flag
_atom_site_refinement_flags_posn
_atom_site_refinement_flags_adp
_atom_site_refinement_flags_occupancy
_atom_site_disorder_assembly
_atom_site_disorder_group
O3 O 0.01731(14) 0.29031(10) 0.4565(2) 0.0636(5) Uani 1 1 d . . . . .
N1 N 0.14634(18) 0.43440(12) 0.8158(2) 0.0566(5) Uani 1 1 d . . . . .
N2 N 0.08031(18) 0.35723(13) 0.7477(2) 0.0573(5) Uani 1 1 d . . . . .
H2 H 0.060(2) 0.3111(19) 0.832(4) 0.086 Uiso 1 1 d . U . . .
N4 N 0.12843(15) 0.42747(11) 0.5051(2) 0.0468(4) Uani 1 1 d . . . . .
C3 C 0.06971(18) 0.35003(14) 0.5599(3) 0.0482(5) Uani 1 1 d . . . . .
C5 C 0.17351(18) 0.47501(13) 0.6659(3) 0.0467(5) Uani 1 1 d . . . . .
C6 C 0.2424(2) 0.56322(15) 0.6623(3) 0.0570(6) Uani 1 1 d . . . . .
H6A H 0.311(2) 0.5511(19) 0.591(4) 0.086 Uiso 1 1 d . U . . .
H6B H 0.189(3) 0.611(2) 0.593(4) 0.086 Uiso 1 1 d . U . . .
C41 C 0.1529(2) 0.44328(18) 0.3135(3) 0.0576(6) Uani 1 1 d . . . . .
H41A H 0.153(2) 0.509(2) 0.293(3) 0.086 Uiso 1 1 d . U . . .
H41B H 0.082(3) 0.4149(19) 0.226(4) 0.086 Uiso 1 1 d . U . . .
C42 C 0.2686(2) 0.4011(2) 0.2739(4) 0.0731(7) Uani 1 1 d . . . . .
H42 H 0.286(3) 0.415(2) 0.143(5) 0.110 Uiso 1 1 d . U . . .
C43 C 0.3364(3) 0.3453(3) 0.3823(5) 0.0981(11) Uani 1 1 d . . . . .
H43A H 0.406(4) 0.318(3) 0.344(5) 0.147 Uiso 1 1 d . U . . .
H43B H 0.310(3) 0.324(3) 0.518(6) 0.147 Uiso 1 1 d . U . . .
C61 C 0.2884(2) 0.59937(13) 0.8558(3) 0.0497(5) Uani 1 1 d . . . . .
C62 C 0.4109(2) 0.59409(16) 0.9253(4) 0.0638(6) Uani 1 1 d . . . . .
H62 H 0.468(3) 0.566(2) 0.846(4) 0.096 Uiso 1 1 d . U . . .
C63 C 0.4530(3) 0.62878(18) 1.1020(4) 0.0786(8) Uani 1 1 d . . . . .
H63 H 0.540(3) 0.624(2) 1.150(4) 0.118 Uiso 1 1 d . U . . .
C64 C 0.3734(3) 0.66954(17) 1.2102(4) 0.0747(8) Uani 1 1 d . . . . .
H64 H 0.405(3) 0.693(2) 1.336(4) 0.112 Uiso 1 1 d . U . . .
C65 C 0.2519(3) 0.67563(16) 1.1410(3) 0.0645(6) Uani 1 1 d . . . . .
H65 H 0.191(3) 0.7071(19) 1.220(4) 0.097 Uiso 1 1 d . U . . .
C66 C 0.2103(2) 0.64064(14) 0.9654(3) 0.0551(6) Uani 1 1 d . . . . .
H66 H 0.121(3) 0.6451(18) 0.913(3) 0.083 Uiso 1 1 d . U . . .

loop_
_atom_site_aniso_label
_atom_site_aniso_U_11
_atom_site_aniso_U_22
_atom_site_aniso_U_33
_atom_site_aniso_U_23
_atom_site_aniso_U_13
_atom_site_aniso_U_12
O3 0.0665(10) 0.0526(9) 0.0702(10) -0.0193(7) 0.0033(8) -0.0081(7)
N1 0.0796(13) 0.0459(10) 0.0439(10) -0.0029(7) 0.0071(9) -0.0110(9)
N2 0.0776(12) 0.0456(10) 0.0494(11) -0.0031(8) 0.0109(9) -0.0136(9)
N4 0.0549(10) 0.0438(9) 0.0409(9) -0.0014(7) 0.0039(7) -0.0005(8)
C3 0.0509(11) 0.0401(11) 0.0537(12) -0.0065(9) 0.0073(9) 0.0035(9)
C5 0.0577(12) 0.0394(11) 0.0420(11) -0.0023(8) 0.0027(9) -0.0004(9)
C6 0.0726(15) 0.0445(12) 0.0540(13) 0.0021(9) 0.0085(11) -0.0091(11)
C41 0.0677(15) 0.0636(15) 0.0406(12) 0.0047(10) 0.0038(10) 0.0027(12)
C42 0.0705(16) 0.100(2) 0.0503(14) 0.0009(13) 0.0145(12) 0.0070(14)
C43 0.083(2) 0.118(3) 0.098(2) 0.0176(19) 0.0275(18) 0.0369(19)
C61 0.0589(13) 0.0336(10) 0.0550(12) 0.0018(9) 0.0017(10) -0.0047(9)
C62 0.0614(15) 0.0451(13) 0.0832(17) -0.0012(11) 0.0035(13) 0.0013(11)
C63 0.0696(16) 0.0563(15) 0.101(2) -0.0053(14) -0.0233(16) 0.0008(13)
C64 0.100(2) 0.0479(14) 0.0680(16) -0.0069(12) -0.0181(15) -0.0069(13)
C65 0.0817(18) 0.0449(13) 0.0655(15) -0.0081(10) 0.0042(13) -0.0035(12)
C66 0.0587(13) 0.0423(11) 0.0625(14) -0.0015(10) 0.0017(11) -0.0024(10)

loop_
_atom_type_symbol
_atom_type_description
_atom_type_scat_dispersion_real
_atom_type_scat_dispersion_imag
_atom_type_scat_source
C C 0.0181 0.0091 'International Tables Vol C Tables 4.2.6.8 and 6.1.1.4'
H H 0.0000 0.0000 'International Tables Vol C Tables 4.2.6.8 and 6.1.1.4'
N N 0.0311 0.0180 'International Tables Vol C Tables 4.2.6.8 and 6.1.1.4'
O O 0.0492 0.0322 'International Tables Vol C Tables 4.2.6.8 and 6.1.1.4'

loop_
_geom_angle_atom_site_label_1
_geom_angle_atom_site_label_2
_geom_angle_atom_site_label_3
_geom_angle
_geom_angle_site_symmetry_1
_geom_angle_site_symmetry_3
C5 N1 N2 104.20(16) . .
C3 N2 N1 112.76(17) . .
C3 N2 H2 125.9(16) . .
N1 N2 H2 120.5(16) . .
C5 N4 C3 107.53(16) . .
C5 N4 C41 128.19(18) . .
C3 N4 C41 123.49(17) . .
O3 C3 N2 129.0(2) . .
O3 C3 N4 127.04(19) . .
N2 C3 N4 103.93(17) . .
N1 C5 N4 111.54(17) . .
N1 C5 C6 125.49(18) . .
N4 C5 C6 122.95(17) . .
C5 C6 C61 113.21(17) . .
C5 C6 H6A 106.8(16) . .
C61 C6 H6A 110.2(15) . .
C5 C6 H6B 109.7(16) . .
C61 C6 H6B 108.6(15) . .
H6A C6 H6B 108(2) . .
N4 C41 C42 113.06(19) . .
N4 C41 H41A 107.6(15) . .
C42 C41 H41A 111.2(16) . .
N4 C41 H41B 106.6(15) . .
C42 C41 H41B 109.4(15) . .
H41A C41 H41B 109(2) . .
C43 C42 C41 126.3(3) . .
C43 C42 H42 121.2(18) . .
C41 C42 H42 112.2(18) . .
C42 C43 H43A 121(2) . .
C42 C43 H43B 120(2) . .
H43A C43 H43B 118(3) . .
C66 C61 C62 118.6(2) . .
C66 C61 C6 120.8(2) . .
C62 C61 C6 120.5(2) . .
C63 C62 C61 120.2(3) . .
C63 C62 H62 120.7(16) . .
C61 C62 H62 119.1(16) . .
C64 C63 C62 120.4(3) . .
C64 C63 H63 120.0(19) . .
C62 C63 H63 119.6(19) . .
C65 C64 C63 119.6(2) . .
C65 C64 H64 121.2(19) . .
C63 C64 H64 119.3(19) . .
C64 C65 C66 119.9(3) . .
C64 C65 H65 120.4(16) . .
C66 C65 H65 119.7(16) . .
C65 C66 C61 121.3(2) . .
C65 C66 H66 120.3(15) . .
C61 C66 H66 118.4(15) . .

loop_
_geom_bond_atom_site_label_1
_geom_bond_atom_site_label_2
_geom_bond_distance
_geom_bond_site_symmetry_2
O3 C3 1.233(2) .
N1 C5 1.294(2) .
N1 N2 1.389(2) .
N2 C3 1.338(3) .
N2 H2 0.95(3) .
N4 C5 1.377(2) .
N4 C3 1.380(3) .
N4 C41 1.451(3) .
C5 C6 1.491(3) .
C6 C61 1.504(3) .
C6 H6A 0.99(3) .
C6 H6B 1.00(3) .
C41 C42 1.481(4) .
C41 H41A 0.96(3) .
C41 H41B 1.02(3) .
C42 C43 1.290(4) .
C42 H42 1.00(3) .
C43 H43A 0.94(4) .
C43 H43B 1.09(4) .
C61 C66 1.380(3) .
C61 C62 1.384(3) .
C62 C63 1.382(4) .
C62 H62 0.99(3) .
C63 C64 1.382(4) .
C63 H63 0.99(3) .
C64 C65 1.374(4) .
C64 H64 0.98(3) .
C65 C66 1.377(3) .
C65 H65 1.04(3) .
C66 H66 1.01(3) .

loop_
_geom_hbond_atom_site_label_D
_geom_hbond_atom_site_label_H
_geom_hbond_atom_site_label_A
_geom_hbond_distance_DH
_geom_hbond_distance_HA
_geom_hbond_distance_DA
_geom_hbond_angle_DHA
_geom_hbond_site_symmetry_A
N2 H2 O3 0.95(3) 1.81(3) 2.751(2) 170(3) 4_555

loop_
_geom_torsion_atom_site_label_1
_geom_torsion_atom_site_label_2
_geom_torsion_atom_site_label_3
_geom_torsion_atom_site_label_4
_geom_torsion
_geom_torsion_site_symmetry_1
_geom_torsion_site_symmetry_2
_geom_torsion_site_symmetry_3
_geom_torsion_site_symmetry_4
C5 N1 N2 C3 1.3(2) . . . .
N1 N2 C3 O3 -180.0(2) . . . .
N1 N2 C3 N4 -1.8(2) . . . .
C5 N4 C3 O3 179.8(2) . . . .
C41 N4 C3 O3 -9.6(3) . . . .
C5 N4 C3 N2 1.6(2) . . . .
C41 N4 C3 N2 172.19(18) . . . .
N2 N1 C5 N4 -0.2(2) . . . .
N2 N1 C5 C6 178.6(2) . . . .
C3 N4 C5 N1 -0.9(2) . . . .
C41 N4 C5 N1 -170.92(19) . . . .
C3 N4 C5 C6 -179.7(2) . . . .
C41 N4 C5 C6 10.3(3) . . . .
N1 C5 C6 C61 4.7(3) . . . .
N4 C5 C6 C61 -176.73(19) . . . .
C5 N4 C41 C42 81.9(3) . . . .
C3 N4 C41 C42 -86.7(3) . . . .
N4 C41 C42 C43 9.0(5) . . . .
C5 C6 C61 C66 -75.2(3) . . . .
C5 C6 C61 C62 106.6(2) . . . .
C66 C61 C62 C63 0.7(3) . . . .
C6 C61 C62 C63 178.9(2) . . . .
C61 C62 C63 C64 -0.4(4) . . . .
C62 C63 C64 C65 -0.1(4) . . . .
C63 C64 C65 C66 0.4(4) . . . .
C64 C65 C66 C61 -0.2(3) . . . .
C62 C61 C66 C65 -0.4(3) . . . .
C6 C61 C66 C65 -178.66(19) . . . .
